data_4302411
loop_
_publ_author_name
'Zhongjian Zhang'
'Xiaoping Xu'
'Wenyi Li'
'Yingming Yao'
'Yong Zhang'
'Qi Shen'
'Yunjie Luo'

_publ_section_title
;
Synthesis of Rare-Earth Metal Amides Bearing an Imidazolidine-Bridged
Bis(phenolato) Ligand and Their Application in the Polymerization
of l-Lactide
;
_journal_name_full 'Inorganic Chemistry'
_journal_page_first 5715
_journal_page_last 5724
_journal_paper_doi 10.1021/ic802177y
_journal_volume 48
_journal_year 2009
_chemical_formula_moiety 'C43 H76 N3 O3 Si2 Sm'
_chemical_formula_sum 'C43 H76 N3 O3 Si2 Sm'
_chemical_formula_weight 889.60
_chemical_name_systematic
; 
 ? 
;
_space_group_IT_number 14
_symmetry_cell_setting monoclinic
_symmetry_Int_Tables_number 14
_symmetry_space_group_name_Hall '-P 2yn'
_symmetry_space_group_name_H-M 'P 1 21/n 1'
_atom_sites_solution_hydrogens geom
_atom_sites_solution_primary direct
_atom_sites_solution_secondary difmap
_audit_creation_method SHELXL-97
_cell_angle_alpha 90.00
_cell_angle_beta 100.160(2)
_cell_angle_gamma 90.00
_cell_formula_units_Z 4
_cell_length_a 10.3105(10)
_cell_length_b 20.4977(19)
_cell_length_c 22.631(3)
_cell_measurement_reflns_used 13917
_cell_measurement_temperature 223(2)
_cell_measurement_theta_max 25.3
_cell_measurement_theta_min 3.1
_cell_volume 4707.9(9)
_computing_cell_refinement CrystalClear
_computing_data_collection CrystalClear
_computing_data_reduction CrystalStructure
_computing_structure_refinement 'SHELXL-97 (Sheldrick, 1997)'
_computing_structure_solution 'SHELXS-97 (Sheldrick, 1990)'
_diffrn_ambient_temperature 223(2)
_diffrn_detector_area_resol_mean 7.31
_diffrn_measured_fraction_theta_full 0.984
_diffrn_measured_fraction_theta_max 0.984
_diffrn_measurement_device_type 'Rigaku Mercury'
_diffrn_measurement_method \w
_diffrn_radiation_monochromator graphite
_diffrn_radiation_source 'fine-focus sealed tube'
_diffrn_radiation_type MoK\a
_diffrn_radiation_wavelength 0.71070
_diffrn_reflns_av_R_equivalents 0.0450
_diffrn_reflns_av_sigmaI/netI 0.0456
_diffrn_reflns_limit_h_max 10
_diffrn_reflns_limit_h_min -12
_diffrn_reflns_limit_k_max 24
_diffrn_reflns_limit_k_min -24
_diffrn_reflns_limit_l_max 25
_diffrn_reflns_limit_l_min -27
_diffrn_reflns_number 39410
_diffrn_reflns_theta_full 25.35
_diffrn_reflns_theta_max 25.35
_diffrn_reflns_theta_min 3.08
_exptl_absorpt_coefficient_mu 1.336
_exptl_absorpt_correction_T_max 0.697
_exptl_absorpt_correction_T_min 0.544
_exptl_absorpt_correction_type multi-scan
_exptl_absorpt_process_details 'Jacobson, R. (1998) Private communication'
_exptl_crystal_colour colorless
_exptl_crystal_density_diffrn 1.255
_exptl_crystal_density_method 'not measured'
_exptl_crystal_description block
_exptl_crystal_F_000 1876
_exptl_crystal_size_max 0.30
_exptl_crystal_size_mid 0.30
_exptl_crystal_size_min 0.27
_refine_diff_density_max 1.279
_refine_diff_density_min -0.753
_refine_diff_density_rms 0.093
_refine_ls_extinction_method none
_refine_ls_goodness_of_fit_ref 1.161
_refine_ls_hydrogen_treatment constr
_refine_ls_matrix_type full
_refine_ls_number_parameters 480
_refine_ls_number_reflns 8481
_refine_ls_number_restraints 6
_refine_ls_restrained_S_all 1.165
_refine_ls_R_factor_all 0.0576
_refine_ls_R_factor_gt 0.0453
_refine_ls_shift/su_max 0.003
_refine_ls_shift/su_mean 0.000
_refine_ls_structure_factor_coef Fsqd
_refine_ls_weighting_details 'calc w=1/[\s^2^(Fo^2^)+(0.0303P)^2^+7.6109P] where P=(Fo^2^+2Fc^2^)/3'
_refine_ls_weighting_scheme calc
_refine_ls_wR_factor_gt 0.0896
_refine_ls_wR_factor_ref 0.0962
_reflns_number_gt 7247
_reflns_number_total 8481
_reflns_threshold_expression >2sigma(I)
_cod_data_source_file ic802177y_si_001_4.cif
_cod_data_source_block complex4
_cod_original_cell_volume 4707.8(8)
_cod_original_sg_symbol_H-M 'P 21/n'
_cod_database_code 4302411

loop_
_symmetry_equiv_pos_as_xyz
'x, y, z'
'-x+1/2, y+1/2, -z+1/2'
'-x, -y, -z'
'x-1/2, -y-1/2, z-1/2'

loop_
_atom_site_label
_atom_site_type_symbol
_atom_site_fract_x
_atom_site_fract_y
_atom_site_fract_z
_atom_site_U_iso_or_equiv
_atom_site_adp_type
_atom_site_occupancy
_atom_site_symmetry_multiplicity
_atom_site_calc_flag
_atom_site_refinement_flags
_atom_site_disorder_assembly
_atom_site_disorder_group
Sm1 Sm 0.60858(2) 0.508699(10) 0.710372(9) 0.02472(8) Uani 1 1 d . . .
Si1 Si 0.42936(14) 0.37743(7) 0.75512(7) 0.0451(4) Uani 1 1 d . . .
Si2 Si 0.36906(13) 0.41106(7) 0.62407(6) 0.0405(3) Uani 1 1 d . . .
O1 O 0.6321(3) 0.58286(14) 0.64221(13) 0.0322(7) Uani 1 1 d . . .
O2 O 0.7166(3) 0.54068(14) 0.79792(13) 0.0331(7) Uani 1 1 d . . .
O3 O 0.4170(3) 0.57664(16) 0.73021(14) 0.0421(8) Uani 1 1 d . . .
N1 N 0.7782(3) 0.46382(16) 0.64682(15) 0.0255(8) Uani 1 1 d . . .
N2 N 0.8139(3) 0.43384(16) 0.74136(15) 0.0258(8) Uani 1 1 d . . .
N3 N 0.4559(3) 0.42232(17) 0.69480(16) 0.0323(9) Uani 1 1 d . . .
C1 C 0.7218(4) 0.6087(2) 0.61234(18) 0.0269(9) Uani 1 1 d . . .
C2 C 0.7211(4) 0.6761(2) 0.59798(18) 0.0276(10) Uani 1 1 d . . .
C3 C 0.8248(4) 0.7000(2) 0.57260(19) 0.0303(10) Uani 1 1 d . . .
H3 H 0.8263 0.7450 0.5647 0.036 Uiso 1 1 calc R . .
C4 C 0.9267(4) 0.6621(2) 0.55798(19) 0.0293(10) Uani 1 1 d . . .
C5 C 0.9179(4) 0.5960(2) 0.56811(18) 0.0284(10) Uani 1 1 d . . .
H5 H 0.9827 0.5683 0.5574 0.034 Uiso 1 1 calc R . .
C6 C 0.8171(4) 0.5685(2) 0.59344(18) 0.0265(9) Uani 1 1 d . . .
C7 C 0.8328(4) 0.5425(2) 0.83547(18) 0.0266(9) Uani 1 1 d . . .
C8 C 0.8693(4) 0.5956(2) 0.87530(18) 0.0298(10) Uani 1 1 d . . .
C9 C 0.9937(4) 0.5944(2) 0.91146(19) 0.0346(11) Uani 1 1 d . . .
H9 H 1.0173 0.6298 0.9376 0.042 Uiso 1 1 calc R . .
C10 C 1.0850(4) 0.5446(2) 0.91152(18) 0.0331(10) Uani 1 1 d . . .
C11 C 1.0459(4) 0.4928(2) 0.87337(18) 0.0306(10) Uani 1 1 d . . .
H11 H 1.1046 0.4578 0.8724 0.037 Uiso 1 1 calc R . .
C12 C 0.9218(4) 0.4905(2) 0.83613(18) 0.0274(9) Uani 1 1 d . . .
C13 C 0.8068(4) 0.49500(19) 0.59214(19) 0.0301(10) Uani 1 1 d . . .
H13A H 0.7374 0.4826 0.5586 0.036 Uiso 1 1 calc R . .
H13B H 0.8899 0.4772 0.5838 0.036 Uiso 1 1 calc R . .
C14 C 0.8752(4) 0.4754(2) 0.70148(18) 0.0261(9) Uani 1 1 d . . .
H14A H 0.9635 0.4603 0.6977 0.031 Uiso 1 1 calc R . .
H14B H 0.8786 0.5213 0.7138 0.031 Uiso 1 1 calc R . .
C15 C 0.7733(4) 0.39149(19) 0.64355(19) 0.0318(10) Uani 1 1 d . . .
H15A H 0.8418 0.3743 0.6228 0.038 Uiso 1 1 calc R . .
H15B H 0.6870 0.3763 0.6228 0.038 Uiso 1 1 calc R . .
C16 C 0.7977(4) 0.3713(2) 0.70903(19) 0.0314(10) Uani 1 1 d . . .
H16A H 0.7226 0.3468 0.7188 0.038 Uiso 1 1 calc R . .
H16B H 0.8773 0.3445 0.7187 0.038 Uiso 1 1 calc R . .
C17 C 0.8864(4) 0.4271(2) 0.80314(19) 0.0311(10) Uani 1 1 d . . .
H17A H 0.9678 0.4028 0.8020 0.037 Uiso 1 1 calc R . .
H17B H 0.8330 0.4010 0.8261 0.037 Uiso 1 1 calc R . .
C18 C 0.6064(4) 0.7205(2) 0.60649(19) 0.0302(10) Uani 1 1 d . . .
C19 C 0.6190(5) 0.7892(2) 0.5820(2) 0.0429(12) Uani 1 1 d . . .
H19A H 0.6996 0.8092 0.6028 0.064 Uiso 1 1 calc R . .
H19B H 0.5441 0.8153 0.5882 0.064 Uiso 1 1 calc R . .
H19C H 0.6215 0.7869 0.5394 0.064 Uiso 1 1 calc R . .
C20 C 0.5981(5) 0.7272(2) 0.6733(2) 0.0456(13) Uani 1 1 d . . .
H20A H 0.5864 0.6844 0.6899 0.068 Uiso 1 1 calc R . .
H20B H 0.5238 0.7547 0.6776 0.068 Uiso 1 1 calc R . .
H20C H 0.6787 0.7467 0.6946 0.068 Uiso 1 1 calc R . .
C21 C 0.4782(4) 0.6921(2) 0.5710(2) 0.0399(12) Uani 1 1 d . . .
H21A H 0.4812 0.6934 0.5284 0.060 Uiso 1 1 calc R . .
H21B H 0.4039 0.7176 0.5789 0.060 Uiso 1 1 calc R . .
H21C H 0.4684 0.6473 0.5833 0.060 Uiso 1 1 calc R . .
C22 C 1.0358(4) 0.6940(2) 0.5298(2) 0.0331(10) Uani 1 1 d . . .
C23 C 1.1029(5) 0.7485(3) 0.5702(3) 0.0541(15) Uani 1 1 d . . .
H23A H 1.1381 0.7309 0.6095 0.081 Uiso 1 1 calc R . .
H23B H 1.0392 0.7823 0.5740 0.081 Uiso 1 1 calc R . .
H23C H 1.1741 0.7668 0.5526 0.081 Uiso 1 1 calc R . .
C24 C 0.9758(5) 0.7231(3) 0.4687(2) 0.0526(14) Uani 1 1 d . . .
H24A H 1.0454 0.7413 0.4499 0.079 Uiso 1 1 calc R . .
H24B H 0.9140 0.7572 0.4742 0.079 Uiso 1 1 calc R . .
H24C H 0.9302 0.6892 0.4432 0.079 Uiso 1 1 calc R . .
C25 C 1.1403(5) 0.6446(2) 0.5193(2) 0.0428(12) Uani 1 1 d . . .
H25A H 1.2073 0.6664 0.5014 0.064 Uiso 1 1 calc R . .
H25B H 1.0995 0.6105 0.4926 0.064 Uiso 1 1 calc R . .
H25C H 1.1805 0.6255 0.5574 0.064 Uiso 1 1 calc R . .
C26 C 0.7717(5) 0.6504(2) 0.8814(2) 0.0352(11) Uani 1 1 d . . .
C27 C 0.8296(6) 0.7014(3) 0.9284(3) 0.0591(16) Uani 1 1 d . . .
H27A H 0.8523 0.6806 0.9674 0.089 Uiso 1 1 calc R . .
H27B H 0.7649 0.7354 0.9303 0.089 Uiso 1 1 calc R . .
H27C H 0.9080 0.7204 0.9173 0.089 Uiso 1 1 calc R . .
C28 C 0.6504(5) 0.6214(2) 0.9023(2) 0.0473(13) Uani 1 1 d . . .
H28A H 0.6148 0.5864 0.8754 0.071 Uiso 1 1 calc R . .
H28B H 0.5842 0.6550 0.9020 0.071 Uiso 1 1 calc R . .
H28C H 0.6755 0.6043 0.9427 0.071 Uiso 1 1 calc R . .
C29 C 0.7321(6) 0.6858(3) 0.8216(2) 0.0602(16) Uani 1 1 d . . .
H29A H 0.8093 0.7060 0.8104 0.090 Uiso 1 1 calc R . .
H29B H 0.6673 0.7190 0.8255 0.090 Uiso 1 1 calc R . .
H29C H 0.6948 0.6547 0.7909 0.090 Uiso 1 1 calc R . .
C30 C 1.2174(4) 0.5467(2) 0.9549(2) 0.0398(12) Uani 1 1 d . . .
C31 C 1.2895(5) 0.6110(3) 0.9481(3) 0.0636(17) Uani 1 1 d . . .
H31A H 1.3728 0.6115 0.9758 0.095 Uiso 1 1 calc R . .
H31B H 1.2356 0.6473 0.9568 0.095 Uiso 1 1 calc R . .
H31C H 1.3058 0.6148 0.9073 0.095 Uiso 1 1 calc R . .
C32 C 1.3075(5) 0.4905(3) 0.9434(3) 0.0634(17) Uani 1 1 d . . .
H32A H 1.2675 0.4493 0.9512 0.095 Uiso 1 1 calc R . .
H32B H 1.3922 0.4949 0.9697 0.095 Uiso 1 1 calc R . .
H32C H 1.3199 0.4918 0.9019 0.095 Uiso 1 1 calc R . .
C33 C 1.1921(5) 0.5414(3) 1.0194(2) 0.0476(13) Uani 1 1 d . . .
H33A H 1.1473 0.5007 1.0243 0.071 Uiso 1 1 calc R . .
H33B H 1.1375 0.5777 1.0277 0.071 Uiso 1 1 calc R . .
H33C H 1.2754 0.5426 1.0471 0.071 Uiso 1 1 calc R . .
C34 C 0.5275(6) 0.4103(3) 0.8268(2) 0.0653(17) Uani 1 1 d . . .
H34A H 0.6207 0.4075 0.8252 0.098 Uiso 1 1 calc R . .
H34B H 0.5087 0.3849 0.8604 0.098 Uiso 1 1 calc R . .
H34C H 0.5036 0.4555 0.8317 0.098 Uiso 1 1 calc R . .
C35 C 0.4799(7) 0.2901(3) 0.7540(3) 0.079(2) Uani 1 1 d . . .
H35A H 0.4280 0.2684 0.7196 0.119 Uiso 1 1 calc R . .
H35B H 0.4655 0.2688 0.7906 0.119 Uiso 1 1 calc R . .
H35C H 0.5726 0.2875 0.7511 0.119 Uiso 1 1 calc R . .
C36 C 0.2527(6) 0.3761(4) 0.7662(3) 0.086(2) Uani 1 1 d . . .
H36A H 0.2192 0.4204 0.7653 0.130 Uiso 1 1 calc R . .
H36B H 0.2476 0.3564 0.8047 0.130 Uiso 1 1 calc R . .
H36C H 0.2004 0.3509 0.7343 0.130 Uiso 1 1 calc R . .
C37 C 0.1885(5) 0.4321(3) 0.6149(3) 0.0654(17) Uani 1 1 d . . .
H37A H 0.1449 0.4013 0.6375 0.098 Uiso 1 1 calc R . .
H37B H 0.1489 0.4298 0.5728 0.098 Uiso 1 1 calc R . .
H37C H 0.1788 0.4759 0.6297 0.098 Uiso 1 1 calc R . .
C38 C 0.4329(6) 0.4652(3) 0.5687(3) 0.0699(18) Uani 1 1 d . . .
H38A H 0.4335 0.5101 0.5823 0.105 Uiso 1 1 calc R . .
H38B H 0.3763 0.4614 0.5298 0.105 Uiso 1 1 calc R . .
H38C H 0.5217 0.4520 0.5655 0.105 Uiso 1 1 calc R . .
C39 C 0.3769(6) 0.3263(3) 0.5952(3) 0.0651(17) Uani 1 1 d . . .
H39A H 0.4682 0.3125 0.6002 0.098 Uiso 1 1 calc R . .
H39B H 0.3377 0.3251 0.5530 0.098 Uiso 1 1 calc R . .
H39C H 0.3290 0.2972 0.6175 0.098 Uiso 1 1 calc R . .
C40 C 0.3813(12) 0.5996(7) 0.7874(6) 0.063(3) Uiso 0.50 1 d PD . .
C40' C 0.3503(12) 0.5628(7) 0.7808(6) 0.061(3) Uiso 0.50 1 d PD . .
C41 C 0.2408(12) 0.6220(7) 0.7716(5) 0.063(3) Uiso 0.50 1 d PD . .
C41' C 0.2120(13) 0.5883(7) 0.7665(6) 0.072(4) Uiso 0.50 1 d PD . .
C42 C 0.1886(10) 0.5982(6) 0.7074(5) 0.052(3) Uiso 0.50 1 d PD . .
C42' C 0.2053(15) 0.6298(8) 0.7106(7) 0.091(5) Uiso 0.50 1 d PD . .
C43 C 0.3173(7) 0.6020(3) 0.6818(3) 0.0772(19) Uiso 1 1 d D . .

loop_
_atom_site_aniso_label
_atom_site_aniso_U_11
_atom_site_aniso_U_22
_atom_site_aniso_U_33
_atom_site_aniso_U_23
_atom_site_aniso_U_13
_atom_site_aniso_U_12
Sm1 0.02155(13) 0.02671(13) 0.02586(13) 0.00082(9) 0.00407(9) -0.00010(9)
Si1 0.0381(8) 0.0472(9) 0.0524(9) 0.0010(7) 0.0151(7) -0.0115(6)
Si2 0.0264(7) 0.0453(8) 0.0474(8) -0.0092(6) 0.0004(6) -0.0031(6)
O1 0.0307(17) 0.0314(17) 0.0369(17) 0.0072(14) 0.0130(14) 0.0029(13)
O2 0.0318(17) 0.0337(17) 0.0316(16) -0.0056(14) -0.0004(14) 0.0051(13)
O3 0.0341(19) 0.052(2) 0.0419(19) 0.0069(16) 0.0103(15) 0.0138(15)
N1 0.0271(19) 0.0228(18) 0.0268(18) 0.0000(15) 0.0048(15) 0.0006(15)
N2 0.028(2) 0.0215(18) 0.0277(19) -0.0019(15) 0.0035(16) -0.0004(14)
N3 0.028(2) 0.032(2) 0.037(2) -0.0040(17) 0.0061(17) -0.0054(16)
C1 0.022(2) 0.030(2) 0.029(2) 0.0031(19) 0.0035(18) -0.0009(18)
C2 0.027(2) 0.031(2) 0.024(2) 0.0009(18) 0.0029(19) 0.0017(18)
C3 0.033(3) 0.026(2) 0.032(2) 0.0000(19) 0.004(2) -0.0025(19)
C4 0.026(2) 0.033(2) 0.029(2) 0.0019(19) 0.0044(19) -0.0047(19)
C5 0.022(2) 0.033(2) 0.031(2) -0.0027(19) 0.0056(19) 0.0055(18)
C6 0.028(2) 0.028(2) 0.024(2) 0.0022(18) 0.0052(19) 0.0032(18)
C7 0.023(2) 0.033(2) 0.024(2) 0.0032(18) 0.0036(18) 0.0007(18)
C8 0.035(3) 0.030(2) 0.025(2) -0.0024(19) 0.007(2) -0.0011(19)
C9 0.039(3) 0.037(3) 0.029(2) -0.007(2) 0.008(2) -0.006(2)
C10 0.031(3) 0.045(3) 0.023(2) -0.001(2) 0.0056(19) -0.007(2)
C11 0.030(2) 0.035(3) 0.027(2) 0.0021(19) 0.0061(19) 0.0028(19)
C12 0.029(2) 0.030(2) 0.024(2) 0.0029(18) 0.0068(18) 0.0007(18)
C13 0.032(2) 0.029(2) 0.030(2) 0.0001(19) 0.0098(19) 0.0026(19)
C14 0.023(2) 0.024(2) 0.031(2) -0.0016(18) 0.0046(18) 0.0022(17)
C15 0.036(3) 0.023(2) 0.037(3) -0.0072(19) 0.008(2) -0.0025(19)
C16 0.034(3) 0.023(2) 0.037(3) 0.0010(19) 0.006(2) -0.0024(18)
C17 0.034(3) 0.026(2) 0.034(2) 0.0056(19) 0.006(2) 0.0083(19)
C18 0.030(2) 0.027(2) 0.034(2) 0.0041(19) 0.009(2) 0.0050(18)
C19 0.042(3) 0.030(3) 0.057(3) 0.005(2) 0.012(3) 0.009(2)
C20 0.055(3) 0.047(3) 0.037(3) -0.001(2) 0.013(2) 0.014(2)
C21 0.027(3) 0.043(3) 0.049(3) 0.005(2) 0.005(2) 0.007(2)
C22 0.024(2) 0.035(3) 0.040(3) 0.003(2) 0.007(2) -0.0040(19)
C23 0.041(3) 0.053(3) 0.072(4) -0.019(3) 0.022(3) -0.018(3)
C24 0.039(3) 0.064(4) 0.057(3) 0.021(3) 0.014(3) -0.011(3)
C25 0.034(3) 0.050(3) 0.048(3) -0.003(2) 0.017(2) -0.008(2)
C26 0.040(3) 0.028(2) 0.037(3) -0.004(2) 0.006(2) 0.001(2)
C27 0.053(4) 0.046(3) 0.078(4) -0.029(3) 0.008(3) -0.002(3)
C28 0.040(3) 0.042(3) 0.061(3) -0.010(3) 0.013(3) 0.005(2)
C29 0.082(4) 0.036(3) 0.063(4) 0.008(3) 0.015(3) 0.014(3)
C30 0.027(3) 0.057(3) 0.034(3) -0.006(2) 0.001(2) -0.007(2)
C31 0.044(3) 0.087(5) 0.058(4) -0.002(3) 0.004(3) -0.026(3)
C32 0.034(3) 0.094(5) 0.057(4) -0.018(3) -0.009(3) 0.015(3)
C33 0.041(3) 0.066(4) 0.032(3) 0.000(2) -0.003(2) 0.000(3)
C34 0.060(4) 0.084(5) 0.051(3) 0.005(3) 0.011(3) -0.012(3)
C35 0.100(5) 0.050(4) 0.095(5) 0.013(4) 0.035(4) -0.012(4)
C36 0.047(4) 0.132(7) 0.088(5) 0.022(5) 0.034(4) -0.019(4)
C37 0.036(3) 0.075(4) 0.080(4) -0.013(3) -0.006(3) 0.001(3)
C38 0.053(4) 0.102(5) 0.051(4) 0.014(4) -0.001(3) -0.014(3)
C39 0.053(4) 0.063(4) 0.075(4) -0.031(3) 0.000(3) -0.001(3)

loop_
_atom_type_symbol
_atom_type_description
_atom_type_scat_dispersion_real
_atom_type_scat_dispersion_imag
_atom_type_scat_source
C C 0.0033 0.0016 'International Tables Vol C Tables 4.2.6.8 and 6.1.1.4'
H H 0.0000 0.0000 'International Tables Vol C Tables 4.2.6.8 and 6.1.1.4'
N N 0.0061 0.0033 'International Tables Vol C Tables 4.2.6.8 and 6.1.1.4'
O O 0.0106 0.0060 'International Tables Vol C Tables 4.2.6.8 and 6.1.1.4'
Si Si 0.0817 0.0704 'International Tables Vol C Tables 4.2.6.8 and 6.1.1.4'
Sm Sm -0.1638 3.4418 'International Tables Vol C Tables 4.2.6.8 and 6.1.1.4'

loop_
_geom_angle_atom_site_label_1
_geom_angle_atom_site_label_2
_geom_angle_atom_site_label_3
_geom_angle
_geom_angle_site_symmetry_1
_geom_angle_site_symmetry_3
_geom_angle_publ_flag
O2 Sm1 O1 108.90(11) . . ?
O2 Sm1 N3 125.40(12) . . ?
O1 Sm1 N3 124.47(12) . . ?
O2 Sm1 O3 87.88(10) . . ?
O1 Sm1 O3 86.00(10) . . ?
N3 Sm1 O3 85.28(12) . . ?
O2 Sm1 N2 71.00(10) . . ?
O1 Sm1 N2 114.11(10) . . ?
N3 Sm1 N2 95.02(11) . . ?
O3 Sm1 N2 154.33(10) . . ?
O2 Sm1 N1 108.60(10) . . ?
O1 Sm1 N1 72.06(10) . . ?
N3 Sm1 N1 98.48(11) . . ?
O3 Sm1 N1 155.76(10) . . ?
N2 Sm1 N1 49.63(10) . . ?
O2 Sm1 C14 78.16(11) . . ?
O1 Sm1 C14 83.69(11) . . ?
N3 Sm1 C14 115.71(12) . . ?
O3 Sm1 C14 158.88(11) . . ?
N2 Sm1 C14 30.48(11) . . ?
N1 Sm1 C14 30.52(10) . . ?
N3 Si1 C35 114.9(2) . . ?
N3 Si1 C34 111.0(2) . . ?
C35 Si1 C34 104.3(3) . . ?
N3 Si1 C36 114.2(3) . . ?
C35 Si1 C36 105.5(3) . . ?
C34 Si1 C36 106.1(3) . . ?
N3 Si2 C39 114.0(2) . . ?
N3 Si2 C38 111.0(2) . . ?
C39 Si2 C38 106.0(3) . . ?
N3 Si2 C37 114.6(2) . . ?
C39 Si2 C37 106.1(3) . . ?
C38 Si2 C37 104.3(3) . . ?
C1 O1 Sm1 142.3(3) . . ?
C7 O2 Sm1 146.6(3) . . ?
C43 O3 C40' 106.9(6) . . ?
C43 O3 C40 107.0(6) . . ?
C40' O3 C40 32.4(6) . . ?
C43 O3 Sm1 122.2(3) . . ?
C40' O3 Sm1 121.6(5) . . ?
C40 O3 Sm1 130.8(5) . . ?
C14 N1 C13 115.6(3) . . ?
C14 N1 C15 102.5(3) . . ?
C13 N1 C15 113.8(3) . . ?
C14 N1 Sm1 84.4(2) . . ?
C13 N1 Sm1 124.2(2) . . ?
C15 N1 Sm1 110.9(2) . . ?
C14 N2 C17 116.0(3) . . ?
C14 N2 C16 103.0(3) . . ?
C17 N2 C16 112.6(3) . . ?
C14 N2 Sm1 84.8(2) . . ?
C17 N2 Sm1 124.3(2) . . ?
C16 N2 Sm1 111.3(2) . . ?
Si2 N3 Si1 123.1(2) . . ?
Si2 N3 Sm1 117.94(18) . . ?
Si1 N3 Sm1 118.86(18) . . ?
O1 C1 C6 120.1(4) . . ?
O1 C1 C2 121.4(4) . . ?
C6 C1 C2 118.5(4) . . ?
C3 C2 C1 117.7(4) . . ?
C3 C2 C18 120.7(4) . . ?
C1 C2 C18 121.5(4) . . ?
C2 C3 C4 124.7(4) . . ?
C2 C3 H3 117.7 . . ?
C4 C3 H3 117.7 . . ?
C5 C4 C3 115.7(4) . . ?
C5 C4 C22 124.2(4) . . ?
C3 C4 C22 120.0(4) . . ?
C4 C5 C6 122.8(4) . . ?
C4 C5 H5 118.6 . . ?
C6 C5 H5 118.6 . . ?
C5 C6 C1 120.1(4) . . ?
C5 C6 C13 116.8(4) . . ?
C1 C6 C13 122.6(4) . . ?
O2 C7 C12 119.6(4) . . ?
O2 C7 C8 122.0(4) . . ?
C12 C7 C8 118.4(4) . . ?
C9 C8 C7 118.2(4) . . ?
C9 C8 C26 120.7(4) . . ?
C7 C8 C26 121.0(4) . . ?
C10 C9 C8 124.5(4) . . ?
C10 C9 H9 117.8 . . ?
C8 C9 H9 117.8 . . ?
C11 C10 C9 116.2(4) . . ?
C11 C10 C30 123.3(4) . . ?
C9 C10 C30 120.4(4) . . ?
C10 C11 C12 122.4(4) . . ?
C10 C11 H11 118.8 . . ?
C12 C11 H11 118.8 . . ?
C11 C12 C7 120.3(4) . . ?
C11 C12 C17 116.2(4) . . ?
C7 C12 C17 123.2(4) . . ?
N1 C13 C6 116.2(3) . . ?
N1 C13 H13A 108.2 . . ?
C6 C13 H13A 108.2 . . ?
N1 C13 H13B 108.2 . . ?
C6 C13 H13B 108.2 . . ?
H13A C13 H13B 107.4 . . ?
N2 C14 N1 97.0(3) . . ?
N2 C14 Sm1 64.68(19) . . ?
N1 C14 Sm1 65.11(19) . . ?
N2 C14 H14A 112.4 . . ?
N1 C14 H14A 112.4 . . ?
Sm1 C14 H14A 175.2 . . ?
N2 C14 H14B 112.4 . . ?
N1 C14 H14B 112.4 . . ?
Sm1 C14 H14B 74.8 . . ?
H14A C14 H14B 109.9 . . ?
N1 C15 C16 103.0(3) . . ?
N1 C15 H15A 111.2 . . ?
C16 C15 H15A 111.2 . . ?
N1 C15 H15B 111.2 . . ?
C16 C15 H15B 111.2 . . ?
H15A C15 H15B 109.1 . . ?
N2 C16 C15 103.5(3) . . ?
N2 C16 H16A 111.1 . . ?
C15 C16 H16A 111.1 . . ?
N2 C16 H16B 111.1 . . ?
C15 C16 H16B 111.1 . . ?
H16A C16 H16B 109.0 . . ?
N2 C17 C12 115.3(3) . . ?
N2 C17 H17A 108.5 . . ?
C12 C17 H17A 108.5 . . ?
N2 C17 H17B 108.5 . . ?
C12 C17 H17B 108.5 . . ?
H17A C17 H17B 107.5 . . ?
C19 C18 C2 112.7(4) . . ?
C19 C18 C21 106.3(4) . . ?
C2 C18 C21 108.7(4) . . ?
C19 C18 C20 107.4(4) . . ?
C2 C18 C20 110.8(4) . . ?
C21 C18 C20 110.8(4) . . ?
C18 C19 H19A 109.5 . . ?
C18 C19 H19B 109.5 . . ?
H19A C19 H19B 109.5 . . ?
C18 C19 H19C 109.5 . . ?
H19A C19 H19C 109.5 . . ?
H19B C19 H19C 109.5 . . ?
C18 C20 H20A 109.5 . . ?
C18 C20 H20B 109.5 . . ?
H20A C20 H20B 109.5 . . ?
C18 C20 H20C 109.5 . . ?
H20A C20 H20C 109.5 . . ?
H20B C20 H20C 109.5 . . ?
C18 C21 H21A 109.5 . . ?
C18 C21 H21B 109.5 . . ?
H21A C21 H21B 109.5 . . ?
C18 C21 H21C 109.5 . . ?
H21A C21 H21C 109.5 . . ?
H21B C21 H21C 109.5 . . ?
C25 C22 C23 108.6(4) . . ?
C25 C22 C24 107.6(4) . . ?
C23 C22 C24 108.8(4) . . ?
C25 C22 C4 111.8(4) . . ?
C23 C22 C4 110.5(4) . . ?
C24 C22 C4 109.5(4) . . ?
C22 C23 H23A 109.5 . . ?
C22 C23 H23B 109.5 . . ?
H23A C23 H23B 109.5 . . ?
C22 C23 H23C 109.5 . . ?
H23A C23 H23C 109.5 . . ?
H23B C23 H23C 109.5 . . ?
C22 C24 H24A 109.5 . . ?
C22 C24 H24B 109.5 . . ?
H24A C24 H24B 109.5 . . ?
C22 C24 H24C 109.5 . . ?
H24A C24 H24C 109.5 . . ?
H24B C24 H24C 109.5 . . ?
C22 C25 H25A 109.5 . . ?
C22 C25 H25B 109.5 . . ?
H25A C25 H25B 109.5 . . ?
C22 C25 H25C 109.5 . . ?
H25A C25 H25C 109.5 . . ?
H25B C25 H25C 109.5 . . ?
C29 C26 C8 110.2(4) . . ?
C29 C26 C28 110.7(4) . . ?
C8 C26 C28 109.2(4) . . ?
C29 C26 C27 107.5(4) . . ?
C8 C26 C27 112.4(4) . . ?
C28 C26 C27 106.8(4) . . ?
C26 C27 H27A 109.5 . . ?
C26 C27 H27B 109.5 . . ?
H27A C27 H27B 109.5 . . ?
C26 C27 H27C 109.5 . . ?
H27A C27 H27C 109.5 . . ?
H27B C27 H27C 109.5 . . ?
C26 C28 H28A 109.5 . . ?
C26 C28 H28B 109.5 . . ?
H28A C28 H28B 109.5 . . ?
C26 C28 H28C 109.5 . . ?
H28A C28 H28C 109.5 . . ?
H28B C28 H28C 109.5 . . ?
C26 C29 H29A 109.5 . . ?
C26 C29 H29B 109.5 . . ?
H29A C29 H29B 109.5 . . ?
C26 C29 H29C 109.5 . . ?
H29A C29 H29C 109.5 . . ?
H29B C29 H29C 109.5 . . ?
C32 C30 C33 108.7(4) . . ?
C32 C30 C31 108.0(4) . . ?
C33 C30 C31 108.9(4) . . ?
C32 C30 C10 111.6(4) . . ?
C33 C30 C10 109.0(4) . . ?
C31 C30 C10 110.6(4) . . ?
C30 C31 H31A 109.5 . . ?
C30 C31 H31B 109.5 . . ?
H31A C31 H31B 109.5 . . ?
C30 C31 H31C 109.5 . . ?
H31A C31 H31C 109.5 . . ?
H31B C31 H31C 109.5 . . ?
C30 C32 H32A 109.5 . . ?
C30 C32 H32B 109.5 . . ?
H32A C32 H32B 109.5 . . ?
C30 C32 H32C 109.5 . . ?
H32A C32 H32C 109.5 . . ?
H32B C32 H32C 109.5 . . ?
C30 C33 H33A 109.5 . . ?
C30 C33 H33B 109.5 . . ?
H33A C33 H33B 109.5 . . ?
C30 C33 H33C 109.5 . . ?
H33A C33 H33C 109.5 . . ?
H33B C33 H33C 109.5 . . ?
Si1 C34 H34A 109.5 . . ?
Si1 C34 H34B 109.5 . . ?
H34A C34 H34B 109.5 . . ?
Si1 C34 H34C 109.5 . . ?
H34A C34 H34C 109.5 . . ?
H34B C34 H34C 109.5 . . ?
Si1 C35 H35A 109.5 . . ?
Si1 C35 H35B 109.5 . . ?
H35A C35 H35B 109.5 . . ?
Si1 C35 H35C 109.5 . . ?
H35A C35 H35C 109.5 . . ?
H35B C35 H35C 109.5 . . ?
Si1 C36 H36A 109.5 . . ?
Si1 C36 H36B 109.5 . . ?
H36A C36 H36B 109.5 . . ?
Si1 C36 H36C 109.5 . . ?
H36A C36 H36C 109.5 . . ?
H36B C36 H36C 109.5 . . ?
Si2 C37 H37A 109.5 . . ?
Si2 C37 H37B 109.5 . . ?
H37A C37 H37B 109.5 . . ?
Si2 C37 H37C 109.5 . . ?
H37A C37 H37C 109.5 . . ?
H37B C37 H37C 109.5 . . ?
Si2 C38 H38A 109.5 . . ?
Si2 C38 H38B 109.5 . . ?
H38A C38 H38B 109.5 . . ?
Si2 C38 H38C 109.5 . . ?
H38A C38 H38C 109.5 . . ?
H38B C38 H38C 109.5 . . ?
Si2 C39 H39A 109.5 . . ?
Si2 C39 H39B 109.5 . . ?
H39A C39 H39B 109.5 . . ?
Si2 C39 H39C 109.5 . . ?
H39A C39 H39C 109.5 . . ?
H39B C39 H39C 109.5 . . ?
O3 C40 C41 105.5(9) . . ?
O3 C40' C41' 108.9(9) . . ?
C40 C41 C42 106.8(10) . . ?
C40' C41' C42' 106.1(11) . . ?
C41 C42 C43 99.1(8) . . ?
C41' C42' C43 102.7(10) . . ?
O3 C43 C42' 107.3(7) . . ?
O3 C43 C42 103.8(6) . . ?
C42' C43 C42 25.3(7) . . ?

loop_
_geom_bond_atom_site_label_1
_geom_bond_atom_site_label_2
_geom_bond_distance
_geom_bond_site_symmetry_2
_geom_bond_publ_flag
Sm1 O2 2.195(3) . ?
Sm1 O1 2.209(3) . ?
Sm1 N3 2.354(3) . ?
Sm1 O3 2.521(3) . ?
Sm1 N2 2.608(3) . ?
Sm1 N1 2.620(3) . ?
Sm1 C14 2.874(4) . ?
Si1 N3 1.708(4) . ?
Si1 C35 1.867(6) . ?
Si1 C34 1.878(6) . ?
Si1 C36 1.882(6) . ?
Si2 N3 1.706(4) . ?
Si2 C39 1.863(5) . ?
Si2 C38 1.876(6) . ?
Si2 C37 1.886(5) . ?
O1 C1 1.346(5) . ?
O2 C7 1.342(5) . ?
O3 C43 1.460(7) . ?
O3 C40' 1.464(13) . ?
O3 C40 1.483(13) . ?
N1 C14 1.466(5) . ?
N1 C13 1.468(5) . ?
N1 C15 1.485(5) . ?
N2 C14 1.463(5) . ?
N2 C17 1.471(5) . ?
N2 C16 1.471(5) . ?
C1 C6 1.406(6) . ?
C1 C2 1.420(6) . ?
C2 C3 1.389(6) . ?
C2 C18 1.531(6) . ?
C3 C4 1.393(6) . ?
C3 H3 0.9400 . ?
C4 C5 1.380(6) . ?
C4 C22 1.534(6) . ?
C5 C6 1.391(6) . ?
C5 H5 0.9400 . ?
C6 C13 1.510(6) . ?
C7 C12 1.406(6) . ?
C7 C8 1.420(6) . ?
C8 C9 1.395(6) . ?
C8 C26 1.531(6) . ?
C9 C10 1.388(6) . ?
C9 H9 0.9400 . ?
C10 C11 1.384(6) . ?
C10 C30 1.535(6) . ?
C11 C12 1.403(6) . ?
C11 H11 0.9400 . ?
C12 C17 1.511(6) . ?
C13 H13A 0.9800 . ?
C13 H13B 0.9800 . ?
C14 H14A 0.9800 . ?
C14 H14B 0.9800 . ?
C15 C16 1.516(6) . ?
C15 H15A 0.9800 . ?
C15 H15B 0.9800 . ?
C16 H16A 0.9800 . ?
C16 H16B 0.9800 . ?
C17 H17A 0.9800 . ?
C17 H17B 0.9800 . ?
C18 C19 1.527(6) . ?
C18 C21 1.536(6) . ?
C18 C20 1.536(6) . ?
C19 H19A 0.9700 . ?
C19 H19B 0.9700 . ?
C19 H19C 0.9700 . ?
C20 H20A 0.9700 . ?
C20 H20B 0.9700 . ?
C20 H20C 0.9700 . ?
C21 H21A 0.9700 . ?
C21 H21B 0.9700 . ?
C21 H21C 0.9700 . ?
C22 C25 1.527(6) . ?
C22 C23 1.529(6) . ?
C22 C24 1.533(7) . ?
C23 H23A 0.9700 . ?
C23 H23B 0.9700 . ?
C23 H23C 0.9700 . ?
C24 H24A 0.9700 . ?
C24 H24B 0.9700 . ?
C24 H24C 0.9700 . ?
C25 H25A 0.9700 . ?
C25 H25B 0.9700 . ?
C25 H25C 0.9700 . ?
C26 C29 1.527(7) . ?
C26 C28 1.532(7) . ?
C26 C27 1.535(6) . ?
C27 H27A 0.9700 . ?
C27 H27B 0.9700 . ?
C27 H27C 0.9700 . ?
C28 H28A 0.9700 . ?
C28 H28B 0.9700 . ?
C28 H28C 0.9700 . ?
C29 H29A 0.9700 . ?
C29 H29B 0.9700 . ?
C29 H29C 0.9700 . ?
C30 C32 1.531(7) . ?
C30 C33 1.531(6) . ?
C30 C31 1.535(7) . ?
C31 H31A 0.9700 . ?
C31 H31B 0.9700 . ?
C31 H31C 0.9700 . ?
C32 H32A 0.9700 . ?
C32 H32B 0.9700 . ?
C32 H32C 0.9700 . ?
C33 H33A 0.9700 . ?
C33 H33B 0.9700 . ?
C33 H33C 0.9700 . ?
C34 H34A 0.9700 . ?
C34 H34B 0.9700 . ?
C34 H34C 0.9700 . ?
C35 H35A 0.9700 . ?
C35 H35B 0.9700 . ?
C35 H35C 0.9700 . ?
C36 H36A 0.9700 . ?
C36 H36B 0.9700 . ?
C36 H36C 0.9700 . ?
C37 H37A 0.9700 . ?
C37 H37B 0.9700 . ?
C37 H37C 0.9700 . ?
C38 H38A 0.9700 . ?
C38 H38B 0.9700 . ?
C38 H38C 0.9700 . ?
C39 H39A 0.9700 . ?
C39 H39B 0.9700 . ?
C39 H39C 0.9700 . ?
C40 C41 1.502(13) . ?
C40' C41' 1.500(13) . ?
C41 C42 1.538(13) . ?
C41' C42' 1.516(15) . ?
C42 C43 1.540(11) . ?
C42' C43 1.532(13) . ?
